data_4127773
loop_
_publ_author_name
'Barton, Lisa M.'
'Edwards, Jacob T.'
'Johnson, Eric C.'
'Bukowski, Eric J.'
'Sausa, Rosario C.'
'Byrd, Edward F. C.'
'Orlicki, Joshua A.'
'Sabatini, Jesse J.'
'Baran, Phil S.'

_publ_section_title
;
 Impact of Stereo- and Regiochemistry on Energetic Materials.
;
_journal_issue 32
_journal_name_full 'Journal of the American Chemical Society'
_journal_page_first 12531
_journal_page_last 12535
_journal_paper_doi 10.1021/jacs.9b06961
_journal_volume 141
_journal_year 2019
_chemical_formula_moiety 'C8 H12 N4 O12'
_chemical_formula_sum 'C8 H12 N4 O12'
_chemical_formula_weight 356.22
_space_group_crystal_system monoclinic
_space_group_IT_number 15
_space_group_name_Hall '-C 2yc'
_space_group_name_H-M_alt 'C 1 2/c 1'
_symmetry_space_group_name_Hall '-C 2yc'
_symmetry_space_group_name_H-M 'C 1 2/c 1'
_atom_sites_solution_hydrogens geom
_atom_sites_solution_primary dual
_audit_creation_date 2019-01-31
_audit_creation_method
;
Olex2 1.2
(compiled 2016.09.09 svn.r3337 for OlexSys, GUI svn.r5227)
;
_cell_angle_alpha 90
_cell_angle_beta 95.751(3)
_cell_angle_gamma 90
_cell_formula_units_Z 4
_cell_length_a 12.8079(4)
_cell_length_b 9.3371(3)
_cell_length_c 12.0047(4)
_cell_measurement_reflns_used 3438
_cell_measurement_temperature 298.00(10)
_cell_measurement_theta_max 26.2470
_cell_measurement_theta_min 2.6900
_cell_volume 1428.40(8)
_computing_cell_refinement 'CrysAlisPro 1.171.39.46 (Rigaku OD, 2018)'
_computing_data_collection 'CrysAlisPro 1.171.39.46 (Rigaku OD, 2018)'
_computing_data_reduction 'CrysAlisPro 1.171.39.46 (Rigaku OD, 2018)'
_computing_molecular_graphics 'Olex2 (Dolomanov et al., 2009)'
_computing_publication_material 'Olex2 (Dolomanov et al., 2009)'
_computing_structure_refinement 'ShelXL (Sheldrick, 2015)'
_computing_structure_solution 'ShelXT (Sheldrick, 2015)'
_diffrn_ambient_environment air
_diffrn_ambient_temperature 298.00(10)
_diffrn_detector 'CCD plate'
_diffrn_detector_area_resol_mean 8.0945
_diffrn_detector_type EosS2
_diffrn_measured_fraction_theta_full 1.000
_diffrn_measured_fraction_theta_max 1.000
_diffrn_measurement_details
;
List of Runs (angles in degrees, time in seconds):

  # Type    Start    End  Width  t~exp~   \w     \q     \k     \f   Frames
--------------------------------------------------------------------------
  1  \w     57.00 116.00   1.00    4.78    --   25.07 178.00-150.00   59
  2  \w      1.00  78.00   1.00    4.78    --   25.07 -99.00 -30.00   77
  3  \w   -114.00  60.00   1.00    4.78    --  -26.94   0.00 -90.00  174
  4  \w     57.00  99.00   1.00    4.78    --   25.07 178.00 -30.00   42
  5  \w   -107.00  14.00   1.00    4.78    --  -26.94 -77.00-120.00  121
  6  \w   -101.00   8.00   1.00    4.78    --  -26.94 -57.00 120.00  109
;
_diffrn_measurement_device 'four-circle diffractometer'
_diffrn_measurement_device_type 'SuperNova, Dualflex, EosS2'
_diffrn_measurement_method '\w scans'
_diffrn_orient_matrix_type 'CrysAlisPro convention (1999,Acta A55,543-557)'
_diffrn_orient_matrix_UB_11 0.0117929000
_diffrn_orient_matrix_UB_12 0.0687473000
_diffrn_orient_matrix_UB_13 -0.0205682000
_diffrn_orient_matrix_UB_21 -0.0414333000
_diffrn_orient_matrix_UB_22 0.0299958000
_diffrn_orient_matrix_UB_23 0.0274389000
_diffrn_orient_matrix_UB_31 0.0353410000
_diffrn_orient_matrix_UB_32 0.0122946000
_diffrn_orient_matrix_UB_33 0.0483609000
_diffrn_radiation_monochromator graphite
_diffrn_radiation_probe x-ray
_diffrn_radiation_type MoK\a
_diffrn_radiation_wavelength 0.71073
_diffrn_reflns_av_R_equivalents 0.0173
_diffrn_reflns_av_unetI/netI 0.0140
_diffrn_reflns_Laue_measured_fraction_full 1.000
_diffrn_reflns_Laue_measured_fraction_max 1.000
_diffrn_reflns_limit_h_max 15
_diffrn_reflns_limit_h_min -16
_diffrn_reflns_limit_k_max 11
_diffrn_reflns_limit_k_min -11
_diffrn_reflns_limit_l_max 15
_diffrn_reflns_limit_l_min -15
_diffrn_reflns_number 5975
_diffrn_reflns_point_group_measured_fraction_full 1.000
_diffrn_reflns_point_group_measured_fraction_max 1.000
_diffrn_reflns_theta_full 26.000
_diffrn_reflns_theta_max 26.371
_diffrn_reflns_theta_min 2.704
_diffrn_source 'fine-focus sealed X-ray tube'
_diffrn_source_type 'Enhance (Mo) X-ray Source'
_exptl_absorpt_coefficient_mu 0.159
_exptl_absorpt_correction_T_max 1.00000
_exptl_absorpt_correction_T_min 0.84652
_exptl_absorpt_correction_type multi-scan
_exptl_absorpt_process_details
;
CrysAlisPro 1.171.39.46 (Rigaku Oxford Diffraction, 2018)
Empirical absorption correction using spherical harmonics,
 implemented in SCALE3 ABSPACK scaling algorithm.
;
_exptl_crystal_colour colourless
_exptl_crystal_colour_primary colourless
_exptl_crystal_density_diffrn 1.656
_exptl_crystal_description irregular
_exptl_crystal_F_000 736
_exptl_crystal_size_max 0.32
_exptl_crystal_size_mid 0.23
_exptl_crystal_size_min 0.21
_refine_diff_density_max 0.246
_refine_diff_density_min -0.129
_refine_diff_density_rms 0.032
_refine_ls_extinction_coef 0.0209(15)
_refine_ls_extinction_expression Fc^*^=kFc[1+0.001xFc^2^\l^3^/sin(2\q)]^-1/4^
_refine_ls_extinction_method 'SHELXL-2016/4 (Sheldrick 2016)'
_refine_ls_goodness_of_fit_ref 1.096
_refine_ls_hydrogen_treatment constr
_refine_ls_matrix_type full
_refine_ls_number_parameters 110
_refine_ls_number_reflns 1460
_refine_ls_number_restraints 0
_refine_ls_restrained_S_all 1.096
_refine_ls_R_factor_all 0.0364
_refine_ls_R_factor_gt 0.0337
_refine_ls_shift/su_max 0.000
_refine_ls_shift/su_mean 0.000
_refine_ls_structure_factor_coef Fsqd
_refine_ls_weighting_details 'w=1/[\s^2^(Fo^2^)+(0.0420P)^2^+0.6530P] where P=(Fo^2^+2Fc^2^)/3'
_refine_ls_weighting_scheme calc
_refine_ls_wR_factor_gt 0.0880
_refine_ls_wR_factor_ref 0.0901
_reflns_Friedel_coverage 0.000
_reflns_number_gt 1346
_reflns_number_total 1460
_reflns_threshold_expression 'I > 2\s(I)'
_cod_data_source_file ja9b06961_si_004.cif
_cod_data_source_block all-cis-TNCB
_cod_database_code 4127773
_shelx_space_group_comment
;
The symmetry employed for this shelxl refinement is uniquely defined
by the following loop, which should always be used as a source of
symmetry information in preference to the above space-group names.
They are only intended as comments.
;
_reflns_odcompleteness_completeness 100.00
_reflns_odcompleteness_iscentric 1
_reflns_odcompleteness_theta 26.32
_olex2_refinement_description
;
1. Fixed Uiso
 At 1.2 times of:
  All C(H) groups, All C(H,H) groups
2.a Ternary CH refined with riding coordinates:
 C1(H1), C2(H2)
2.b Secondary CH2 refined with riding coordinates:
 C3(H3A,H3B), C4(H4A,H4B)
;
_shelx_shelxl_version_number 2016/4
_olex2_submission_special_instructions 'No special instructions were received'
_oxdiff_exptl_absorpt_empirical_details
;
Empirical correction (ABSPACK) includes:
- Absorption correction using spherical harmonics
- Frame scaling
;
_oxdiff_exptl_absorpt_empirical_full_max 1.295
_oxdiff_exptl_absorpt_empirical_full_min 0.826

loop_
_space_group_symop_operation_xyz
'x, y, z'
'-x, y, -z+1/2'
'x+1/2, y+1/2, z'
'-x+1/2, y+1/2, -z+1/2'
'-x, -y, -z'
'x, -y, z-1/2'
'-x+1/2, -y+1/2, -z'
'x+1/2, -y+1/2, z-1/2'

loop_
_atom_site_label
_atom_site_type_symbol
_atom_site_fract_x
_atom_site_fract_y
_atom_site_fract_z
_atom_site_U_iso_or_equiv
_atom_site_adp_type
_atom_site_occupancy
_atom_site_site_symmetry_order
_atom_site_calc_flag
_atom_site_refinement_flags_posn
C1 C 0.58448(11) 0.81309(14) 0.78019(10) 0.0373(3) Uani 1 1 d .
H1 H 0.635866 0.889439 0.798438 0.045 Uiso 1 1 calc R
C2 C 0.51902(11) 0.83868(13) 0.66520(10) 0.0373(3) Uani 1 1 d .
H2 H 0.523125 0.940695 0.646935 0.045 Uiso 1 1 calc R
C3 C 0.54389(11) 0.75380(14) 0.56428(10) 0.0367(3) Uani 1 1 d .
H3A H 0.617340 0.763386 0.552288 0.044 Uiso 1 1 calc R
H3B H 0.527899 0.653148 0.573184 0.044 Uiso 1 1 calc R
C4 C 0.63379(10) 0.66625(15) 0.79089(10) 0.0372(3) Uani 1 1 d .
H4A H 0.582244 0.592735 0.769099 0.045 Uiso 1 1 calc R
H4B H 0.690826 0.658401 0.743828 0.045 Uiso 1 1 calc R
N1 N 0.72099(9) 0.52023(14) 0.93408(11) 0.0467(3) Uani 1 1 d .
N2 N 0.45340(9) 0.72700(13) 0.38112(9) 0.0402(3) Uani 1 1 d .
O1 O 0.67278(7) 0.65135(11) 0.90835(8) 0.0432(3) Uani 1 1 d .
O2 O 0.73334(10) 0.44015(14) 0.85864(11) 0.0679(4) Uani 1 1 d .
O3 O 0.74399(11) 0.50392(14) 1.03257(9) 0.0698(4) Uani 1 1 d .
O4 O 0.47679(8) 0.81620(10) 0.47171(7) 0.0425(3) Uani 1 1 d .
O5 O 0.39688(10) 0.78297(14) 0.30775(9) 0.0624(4) Uani 1 1 d .
O6 O 0.49039(10) 0.60863(12) 0.38419(9) 0.0571(3) Uani 1 1 d .

loop_
_atom_site_aniso_label
_atom_site_aniso_U_11
_atom_site_aniso_U_22
_atom_site_aniso_U_33
_atom_site_aniso_U_23
_atom_site_aniso_U_13
_atom_site_aniso_U_12
C1 0.0489(8) 0.0333(7) 0.0280(6) 0.0004(5) -0.0036(5) -0.0130(6)
C2 0.0586(8) 0.0250(6) 0.0271(6) 0.0020(5) -0.0016(5) -0.0061(5)
C3 0.0458(7) 0.0349(7) 0.0286(6) 0.0024(5) -0.0001(5) -0.0050(6)
C4 0.0344(6) 0.0470(8) 0.0292(6) -0.0029(5) -0.0020(5) -0.0018(6)
N1 0.0366(6) 0.0514(7) 0.0499(7) 0.0039(6) -0.0066(5) 0.0028(5)
N2 0.0495(7) 0.0402(6) 0.0306(6) -0.0040(5) 0.0026(5) -0.0012(5)
O1 0.0469(6) 0.0455(6) 0.0348(5) -0.0017(4) -0.0073(4) 0.0043(4)
O2 0.0690(8) 0.0668(8) 0.0662(8) -0.0110(6) -0.0014(6) 0.0283(6)
O3 0.0821(9) 0.0700(8) 0.0512(7) 0.0120(6) -0.0229(6) 0.0033(7)
O4 0.0694(7) 0.0298(5) 0.0266(5) -0.0004(4) -0.0027(4) 0.0010(4)
O5 0.0704(8) 0.0721(8) 0.0404(6) -0.0053(5) -0.0163(5) 0.0156(6)
O6 0.0865(8) 0.0398(6) 0.0439(6) -0.0095(5) 0.0007(5) 0.0092(6)

loop_
_atom_type_symbol
_atom_type_description
_atom_type_scat_dispersion_real
_atom_type_scat_dispersion_imag
_atom_type_scat_source
C C 0.0033 0.0016 'International Tables Vol C Tables 4.2.6.8 and 6.1.1.4'
H H 0.0000 0.0000 'International Tables Vol C Tables 4.2.6.8 and 6.1.1.4'
N N 0.0061 0.0033 'International Tables Vol C Tables 4.2.6.8 and 6.1.1.4'
O O 0.0106 0.0060 'International Tables Vol C Tables 4.2.6.8 and 6.1.1.4'

loop_
_geom_angle_atom_site_label_1
_geom_angle_atom_site_label_2
_geom_angle_atom_site_label_3
_geom_angle
_geom_angle_site_symmetry_1
_geom_angle_site_symmetry_3
C2 C1 H1 112.1 . .
C2 C1 H1 112.1 2_656 .
C2 C1 C2 86.81(10) 2_656 .
C4 C1 H1 112.1 . .
C4 C1 C2 118.08(11) . 2_656
C4 C1 C2 113.43(10) . .
C1 C2 C1 90.50(10) 2_656 .
C1 C2 H2 108.1 2_656 .
C1 C2 H2 108.1 . .
C3 C2 C1 119.49(12) . .
C3 C2 C1 121.03(11) . 2_656
C3 C2 H2 108.1 . .
C2 C3 H3A 110.9 . .
C2 C3 H3B 110.9 . .
H3A C3 H3B 108.9 . .
O4 C3 C2 104.28(11) . .
O4 C3 H3A 110.9 . .
O4 C3 H3B 110.9 . .
C1 C4 H4A 110.6 . .
C1 C4 H4B 110.6 . .
H4A C4 H4B 108.7 . .
O1 C4 C1 105.63(10) . .
O1 C4 H4A 110.6 . .
O1 C4 H4B 110.6 . .
O2 N1 O1 118.09(12) . .
O2 N1 O3 128.95(14) . .
O3 N1 O1 112.96(12) . .
O5 N2 O4 112.50(12) . .
O6 N2 O4 118.53(11) . .
O6 N2 O5 128.97(12) . .
N1 O1 C4 113.62(10) . .
N2 O4 C3 115.15(10) . .

loop_
_geom_bond_atom_site_label_1
_geom_bond_atom_site_label_2
_geom_bond_distance
_geom_bond_site_symmetry_2
C1 H1 0.9800 .
C1 C2 1.5552(19) 2_656
C1 C2 1.5600(17) .
C1 C4 1.5097(19) .
C2 C1 1.5552(19) 2_656
C2 H2 0.9800 .
C2 C3 1.5082(18) .
C3 H3A 0.9700 .
C3 H3B 0.9700 .
C3 O4 1.4566(15) .
C4 H4A 0.9700 .
C4 H4B 0.9700 .
C4 O1 1.4546(15) .
N1 O1 1.3918(15) .
N1 O2 1.1970(16) .
N1 O3 1.1993(16) .
N2 O4 1.3787(14) .
N2 O5 1.2021(15) .
N2 O6 1.2016(16) .

loop_
_geom_torsion_atom_site_label_1
_geom_torsion_atom_site_label_2
_geom_torsion_atom_site_label_3
_geom_torsion_atom_site_label_4
_geom_torsion
_geom_torsion_site_symmetry_1
_geom_torsion_site_symmetry_4
C1 C2 C3 O4 -173.82(10) . .
C1 C2 C3 O4 75.58(14) 2_656 .
C1 C4 O1 N1 179.72(10) . .
C2 C1 C2 C1 -17.48(13) 2_656 2_656
C2 C1 C2 C3 -144.14(10) 2_656 .
C2 C1 C4 O1 -168.92(10) . .
C2 C1 C4 O1 -69.58(13) 2_656 .
C2 C3 O4 N2 -155.71(11) . .
C4 C1 C2 C1 101.83(11) . 2_656
C4 C1 C2 C3 -24.83(17) . .
O2 N1 O1 C4 6.02(17) . .
O3 N1 O1 C4 -173.46(12) . .
O5 N2 O4 C3 179.15(12) . .
O6 N2 O4 C3 -1.21(17) . .
